data_4079139
loop_
_publ_author_name
'Gargir, Moti'
'Ben-David, Yehoshua'
'Leitus, Gregory'
'Diskin-Posner, Yael'
'Shimon, Linda J. W.'
'Milstein, David'

_publ_section_title
;
 PNS-Type Ruthenium Pincer Complexes
;
_journal_issue 17
_journal_name_full Organometallics
_journal_page_first 6207
_journal_paper_doi 10.1021/om300516j
_journal_volume 31
_journal_year 2012
_chemical_formula_moiety 'C36 H60 N2 O2 P2 Ru2 S2, C5 H12'
_chemical_formula_sum 'C41 H72 N2 O2 P2 Ru2 S2'
_chemical_formula_weight 953.21
_chemical_name_systematic
; 
 ? 
;
_space_group_IT_number 14
_symmetry_cell_setting monoclinic
_symmetry_space_group_name_Hall '-P 2ybc'
_symmetry_space_group_name_H-M 'P 1 21/c 1'
_atom_sites_solution_hydrogens geom
_atom_sites_solution_primary direct
_atom_sites_solution_secondary difmap
_audit_creation_method SHELXL-97
_cell_angle_alpha 90.00
_cell_angle_beta 111.398(2)
_cell_angle_gamma 90.00
_cell_formula_units_Z 8
_cell_length_a 22.4462(8)
_cell_length_b 16.0164(6)
_cell_length_c 27.0697(10)
_cell_measurement_reflns_used 134653
_cell_measurement_temperature 100(2)
_cell_measurement_theta_max 34.2745
_cell_measurement_theta_min 2.6685
_cell_volume 9060.9(6)
_computing_cell_refinement 'APEX II'
_computing_data_collection 'APEX II'
_computing_data_reduction 'APEX II'
_computing_structure_refinement 'SHELXL-97 (Sheldrick, 1997)'
_computing_structure_solution 'SHELXS-97 (Sheldrick, 1990)'
_diffrn_ambient_temperature 100(2)
_diffrn_measured_fraction_theta_full .999
_diffrn_measured_fraction_theta_max .999
_diffrn_measurement_device_type 'Bruker APEX-II kappa CCD'
_diffrn_measurement_method 'Phi and Omega scans'
_diffrn_radiation_monochromator graphite
_diffrn_radiation_source 'fine-focus sealed tube'
_diffrn_radiation_type MoK\a
_diffrn_radiation_wavelength 0.71073
_diffrn_reflns_av_R_equivalents 0.0561
_diffrn_reflns_av_sigmaI/netI 0.0745
_diffrn_reflns_limit_h_max 32
_diffrn_reflns_limit_h_min -24
_diffrn_reflns_limit_k_max 20
_diffrn_reflns_limit_k_min -23
_diffrn_reflns_limit_l_max 38
_diffrn_reflns_limit_l_min -39
_diffrn_reflns_number 115616
_diffrn_reflns_theta_full 31.00
_diffrn_reflns_theta_max 31.00
_diffrn_reflns_theta_min 2.59
_exptl_absorpt_coefficient_mu 0.864
_exptl_absorpt_correction_T_max 0.9186
_exptl_absorpt_correction_T_min 0.6283
_exptl_absorpt_correction_type numerical
_exptl_absorpt_process_details 'SHELXL-97 (Sheldrick, 1997)'
_exptl_crystal_colour yellow
_exptl_crystal_density_diffrn 1.398
_exptl_crystal_density_method 'not measured'
_exptl_crystal_description plate
_exptl_crystal_F_000 3984
_exptl_crystal_size_max 0.59
_exptl_crystal_size_mid 0.56
_exptl_crystal_size_min 0.10
_refine_diff_density_max 1.634
_refine_diff_density_min -1.721
_refine_diff_density_rms .142
_refine_ls_extinction_method none
_refine_ls_goodness_of_fit_ref 1.037
_refine_ls_hydrogen_treatment mixed
_refine_ls_matrix_type full
_refine_ls_number_parameters 969
_refine_ls_number_reflns 28847
_refine_ls_number_restraints 12
_refine_ls_restrained_S_all 1.037
_refine_ls_R_factor_all 0.0992
_refine_ls_R_factor_gt 0.0485
_refine_ls_shift/su_max 0.006
_refine_ls_shift/su_mean 0.000
_refine_ls_structure_factor_coef Fsqd
_refine_ls_weighting_details 'calc w=1/[\s^2^(Fo^2^)+(0.0194P)^2^+30.3197P] where P=(Fo^2^+2Fc^2^)/3'
_refine_ls_weighting_scheme calc
_refine_ls_wR_factor_gt 0.0889
_refine_ls_wR_factor_ref 0.1101
_reflns_number_gt 18897
_reflns_number_total 28847
_reflns_threshold_expression >2sigma(I)
_cod_data_source_file om300516j_si_001.cif
_cod_data_source_block compound5
_cod_original_sg_symbol_Hall -P2ybc
_cod_original_sg_symbol_H-M P2(1)/c
_cod_database_code 4079139

loop_
_symmetry_equiv_pos_as_xyz
'x, y, z'
'-x, y+1/2, -z+1/2'
'-x, -y, -z'
'x, -y-1/2, z-1/2'

loop_
_atom_site_label
_atom_site_type_symbol
_atom_site_fract_x
_atom_site_fract_y
_atom_site_fract_z
_atom_site_U_iso_or_equiv
_atom_site_adp_type
_atom_site_occupancy
_atom_site_symmetry_multiplicity
_atom_site_calc_flag
_atom_site_refinement_flags
Ru1 Ru 0.136125(12) 0.383029(17) 0.137857(10) 0.01371(6) Uani 1 1 d .
H1A H 0.1092(18) 0.351(2) 0.0849(14) 0.023(10) Uiso 1 1 d .
Ru2 Ru 0.088141(12) 0.419909(17) 0.265986(10) 0.01308(6) Uani 1 1 d .
H2A H 0.1374(19) 0.444(3) 0.3133(15) 0.032(11) Uiso 1 1 d .
P1 P 0.17422(4) 0.48383(6) 0.09694(3) 0.01550(17) Uani 1 1 d .
P2 P 0.03082(4) 0.36781(6) 0.31423(3) 0.01498(17) Uani 1 1 d .
S1 S 0.06483(4) 0.29600(5) 0.16159(3) 0.01473(16) Uani 1 1 d .
S2 S 0.17151(4) 0.43706(5) 0.23091(3) 0.01560(16) Uani 1 1 d .
N1 N 0.05815(13) 0.46601(17) 0.12096(10) 0.0135(5) Uani 1 1 d .
C1 C 0.20241(17) 0.3091(2) 0.14977(14) 0.0205(7) Uani 1 1 d .
O1 O 0.24405(13) 0.26224(18) 0.15702(11) 0.0320(7) Uani 1 1 d .
C2 C 0.02329(15) 0.3797(2) 0.17903(12) 0.0147(6) Uani 1 1 d .
H2B H -0.0192 0.3598 0.1784 0.018 Uiso 1 1 calc R
C3 C 0.01472(15) 0.4520(2) 0.14468(12) 0.0147(6) Uani 1 1 d .
C4 C -0.03681(16) 0.5082(2) 0.13457(13) 0.0170(7) Uani 1 1 d .
H4 H -0.0678 0.4991 0.1503 0.020 Uiso 1 1 calc R
C5 C -0.04234(16) 0.5762(2) 0.10215(13) 0.0192(7) Uani 1 1 d .
H5 H -0.0762 0.6151 0.0965 0.023 Uiso 1 1 calc R
C6 C 0.00178(17) 0.5879(2) 0.07760(13) 0.0205(7) Uani 1 1 d .
H6 H -0.0018 0.6343 0.0549 0.025 Uiso 1 1 calc R
C7 C 0.05074(16) 0.5309(2) 0.08689(13) 0.0166(7) Uani 1 1 d .
C8 C 0.09674(16) 0.5337(2) 0.05803(13) 0.0174(7) Uani 1 1 d .
H8A H 0.1043 0.5925 0.0508 0.021 Uiso 1 1 calc R
H8B H 0.0775 0.5046 0.0235 0.021 Uiso 1 1 calc R
C9 C 0.22399(17) 0.5740(2) 0.13603(13) 0.0205(7) Uani 1 1 d .
C10 C 0.28338(17) 0.5397(3) 0.18087(14) 0.0240(8) Uani 1 1 d .
H10A H 0.3114 0.5118 0.1655 0.036 Uiso 1 1 calc R
H10B H 0.2700 0.4995 0.2021 0.036 Uiso 1 1 calc R
H10C H 0.3065 0.5858 0.2036 0.036 Uiso 1 1 calc R
C11 C 0.18250(18) 0.6207(2) 0.16154(14) 0.0238(8) Uani 1 1 d .
H11A H 0.2086 0.6628 0.1863 0.036 Uiso 1 1 calc R
H11B H 0.1658 0.5809 0.1808 0.036 Uiso 1 1 calc R
H11C H 0.1468 0.6480 0.1338 0.036 Uiso 1 1 calc R
C12 C 0.2454(2) 0.6388(2) 0.10391(15) 0.0291(9) Uani 1 1 d .
H12A H 0.2078 0.6604 0.0751 0.044 Uiso 1 1 calc R
H12B H 0.2744 0.6123 0.0890 0.044 Uiso 1 1 calc R
H12C H 0.2675 0.6848 0.1272 0.044 Uiso 1 1 calc R
C13 C 0.20645(17) 0.4490(2) 0.04456(13) 0.0207(7) Uani 1 1 d .
C14 C 0.17586(18) 0.3659(2) 0.01967(14) 0.0239(8) Uani 1 1 d .
H14A H 0.1292 0.3711 0.0065 0.036 Uiso 1 1 calc R
H14B H 0.1894 0.3217 0.0465 0.036 Uiso 1 1 calc R
H14C H 0.1895 0.3519 -0.0098 0.036 Uiso 1 1 calc R
C15 C 0.27949(17) 0.4343(3) 0.07071(15) 0.0286(9) Uani 1 1 d .
H15A H 0.2954 0.4104 0.0445 0.043 Uiso 1 1 calc R
H15B H 0.2882 0.3957 0.1006 0.043 Uiso 1 1 calc R
H15C H 0.3011 0.4876 0.0835 0.043 Uiso 1 1 calc R
C16 C 0.19191(19) 0.5126(3) -0.00079(14) 0.0255(8) Uani 1 1 d .
H16A H 0.2118 0.4942 -0.0257 0.038 Uiso 1 1 calc R
H16B H 0.2092 0.5673 0.0138 0.038 Uiso 1 1 calc R
H16C H 0.1455 0.5170 -0.0194 0.038 Uiso 1 1 calc R
C17 C 0.00481(16) 0.2419(2) 0.10308(14) 0.0196(7) Uani 1 1 d .
C18 C 0.04362(19) 0.1790(2) 0.08471(16) 0.0269(8) Uani 1 1 d .
H18A H 0.0144 0.1427 0.0574 0.040 Uiso 1 1 calc R
H18B H 0.0698 0.1451 0.1150 0.040 Uiso 1 1 calc R
H18C H 0.0714 0.2089 0.0700 0.040 Uiso 1 1 calc R
C19 C -0.03182(18) 0.3015(2) 0.05859(14) 0.0258(8) Uani 1 1 d .
H19A H -0.0616 0.2697 0.0289 0.039 Uiso 1 1 calc R
H19B H -0.0016 0.3318 0.0466 0.039 Uiso 1 1 calc R
H19C H -0.0558 0.3413 0.0716 0.039 Uiso 1 1 calc R
C20 C -0.04042(18) 0.1967(2) 0.12455(15) 0.0256(8) Uani 1 1 d .
H20A H -0.0624 0.2377 0.1388 0.038 Uiso 1 1 calc R
H20B H -0.0159 0.1583 0.1528 0.038 Uiso 1 1 calc R
H20C H -0.0721 0.1652 0.0959 0.038 Uiso 1 1 calc R
N2 N 0.12560(13) 0.29598(17) 0.27992(10) 0.0151(6) Uani 1 1 d .
C21 C 0.06170(15) 0.5283(2) 0.26207(13) 0.0167(7) Uani 1 1 d .
O2 O 0.04645(13) 0.59782(17) 0.26142(11) 0.0291(6) Uani 1 1 d .
C22 C 0.03012(16) 0.2559(2) 0.29678(13) 0.0168(7) Uani 1 1 d .
H22A H 0.0258 0.2213 0.3256 0.020 Uiso 1 1 calc R
H22B H -0.0071 0.2444 0.2640 0.020 Uiso 1 1 calc R
C23 C 0.09092(16) 0.2327(2) 0.28842(13) 0.0160(7) Uani 1 1 d .
C24 C 0.11017(18) 0.1507(2) 0.28908(14) 0.0229(8) Uani 1 1 d .
H24 H 0.0849 0.1067 0.2946 0.027 Uiso 1 1 calc R
C25 C 0.16677(19) 0.1332(3) 0.28160(16) 0.0290(9) Uani 1 1 d .
H25 H 0.1800 0.0771 0.2807 0.035 Uiso 1 1 calc R
C26 C 0.20367(18) 0.1985(2) 0.27549(15) 0.0256(8) Uani 1 1 d .
H26 H 0.2433 0.1876 0.2716 0.031 Uiso 1 1 calc R
C27 C 0.18254(16) 0.2797(2) 0.27509(13) 0.0179(7) Uani 1 1 d .
C28 C 0.22097(15) 0.3542(2) 0.27157(14) 0.0197(7) Uani 1 1 d .
H28A H 0.2530 0.3370 0.2564 0.024 Uiso 1 1 calc R
H28B H 0.2443 0.3760 0.3077 0.024 Uiso 1 1 calc R
C29 C 0.07461(17) 0.3709(2) 0.38928(13) 0.0202(7) Uani 1 1 d .
C30 C 0.13812(17) 0.3234(3) 0.40253(14) 0.0240(8) Uani 1 1 d .
H30A H 0.1631 0.3280 0.4406 0.036 Uiso 1 1 calc R
H30B H 0.1625 0.3475 0.3825 0.036 Uiso 1 1 calc R
H30C H 0.1292 0.2645 0.3929 0.036 Uiso 1 1 calc R
C31 C 0.03888(19) 0.3309(3) 0.42189(14) 0.0265(8) Uani 1 1 d .
H31A H 0.0670 0.3290 0.4593 0.040 Uiso 1 1 calc R
H31B H 0.0260 0.2741 0.4091 0.040 Uiso 1 1 calc R
H31C H 0.0008 0.3641 0.4181 0.040 Uiso 1 1 calc R
C32 C 0.09052(19) 0.4621(2) 0.40717(14) 0.0248(8) Uani 1 1 d .
H32A H 0.0508 0.4928 0.4016 0.037 Uiso 1 1 calc R
H32B H 0.1132 0.4882 0.3864 0.037 Uiso 1 1 calc R
H32C H 0.1176 0.4635 0.4449 0.037 Uiso 1 1 calc R
C33 C -0.05735(16) 0.3873(2) 0.29937(14) 0.0194(7) Uani 1 1 d .
C34 C -0.09183(17) 0.3154(3) 0.31598(15) 0.0257(8) Uani 1 1 d .
H34A H -0.1377 0.3278 0.3042 0.039 Uiso 1 1 calc R
H34B H -0.0742 0.3096 0.3547 0.039 Uiso 1 1 calc R
H34C H -0.0855 0.2633 0.2996 0.039 Uiso 1 1 calc R
C35 C -0.06610(19) 0.4701(3) 0.32452(16) 0.0275(8) Uani 1 1 d .
H35A H -0.0423 0.5143 0.3147 0.041 Uiso 1 1 calc R
H35B H -0.0500 0.4642 0.3632 0.041 Uiso 1 1 calc R
H35C H -0.1116 0.4846 0.3117 0.041 Uiso 1 1 calc R
C36 C -0.08922(17) 0.3972(3) 0.23904(14) 0.0262(8) Uani 1 1 d .
H36A H -0.1344 0.4117 0.2298 0.039 Uiso 1 1 calc R
H36B H -0.0859 0.3446 0.2217 0.039 Uiso 1 1 calc R
H36C H -0.0677 0.4416 0.2270 0.039 Uiso 1 1 calc R
Ru3 Ru 0.354806(12) 0.654166(17) 0.853000(11) 0.01522(6) Uani 1 1 d .
H3A H 0.381(3) 0.625(3) 0.908(2) 0.069(17) Uiso 1 1 d .
Ru4 Ru 0.414368(12) 0.692811(17) 0.731892(10) 0.01407(6) Uani 1 1 d .
H4A H 0.3688(17) 0.712(2) 0.6793(14) 0.022(10) Uiso 1 1 d .
P3 P 0.30871(4) 0.75304(6) 0.88870(3) 0.01649(18) Uani 1 1 d .
P4 P 0.47992(4) 0.63860(6) 0.69146(3) 0.01566(17) Uani 1 1 d .
S3 S 0.32598(4) 0.71003(5) 0.76067(3) 0.01685(17) Uani 1 1 d .
S4 S 0.43186(4) 0.57028(5) 0.83444(3) 0.01628(16) Uani 1 1 d .
N3 N 0.43082(13) 0.74084(18) 0.87359(10) 0.0155(6) Uani 1 1 d .
O3 O 0.24964(14) 0.52868(19) 0.82928(13) 0.0419(8) Uani 1 1 d .
C37 C 0.29039(17) 0.5770(2) 0.83805(14) 0.0232(8) Uani 1 1 d .
C38 C 0.47383(15) 0.6561(2) 0.81990(13) 0.0161(7) Uani 1 1 d .
H38 H 0.5177 0.6379 0.8230 0.019 Uiso 1 1 calc R
C39 C 0.47843(15) 0.7277(2) 0.85393(13) 0.0160(7) Uani 1 1 d .
C40 C 0.52907(17) 0.7857(2) 0.86748(14) 0.0210(7) Uani 1 1 d .
H40 H 0.5629 0.7777 0.8548 0.025 Uiso 1 1 calc R
C41 C 0.53022(17) 0.8537(2) 0.89869(14) 0.0234(8) Uani 1 1 d .
H41 H 0.5640 0.8932 0.9067 0.028 Uiso 1 1 calc R
C42 C 0.48162(17) 0.8647(2) 0.91861(14) 0.0227(8) Uani 1 1 d .
H42 H 0.4819 0.9112 0.9404 0.027 Uiso 1 1 calc R
C43 C 0.43318(16) 0.8063(2) 0.90594(13) 0.0175(7) Uani 1 1 d .
C44 C 0.38251(16) 0.8086(2) 0.93031(13) 0.0183(7) Uani 1 1 d .
H44A H 0.3719 0.8675 0.9348 0.022 Uiso 1 1 calc R
H44B H 0.3995 0.7825 0.9659 0.022 Uiso 1 1 calc R
C45 C 0.25762(17) 0.8389(2) 0.84585(14) 0.0202(7) Uani 1 1 d .
C46 C 0.20364(17) 0.7995(3) 0.79917(14) 0.0242(8) Uani 1 1 d .
H46A H 0.1749 0.7687 0.8125 0.036 Uiso 1 1 calc R
H46B H 0.2219 0.7612 0.7803 0.036 Uiso 1 1 calc R
H46C H 0.1796 0.8435 0.7749 0.036 Uiso 1 1 calc R
C47 C 0.2279(2) 0.9003(3) 0.87403(16) 0.0302(9) Uani 1 1 d .
H47A H 0.2067 0.9458 0.8497 0.045 Uiso 1 1 calc R
H47B H 0.2616 0.9234 0.9054 0.045 Uiso 1 1 calc R
H47C H 0.1964 0.8710 0.8849 0.045 Uiso 1 1 calc R
C48 C 0.30121(18) 0.8898(2) 0.82450(14) 0.0232(8) Uani 1 1 d .
H48A H 0.2753 0.9299 0.7980 0.035 Uiso 1 1 calc R
H48B H 0.3229 0.8520 0.8080 0.035 Uiso 1 1 calc R
H48C H 0.3331 0.9198 0.8538 0.035 Uiso 1 1 calc R
C49 C 0.27285(17) 0.7165(2) 0.93833(14) 0.0221(8) Uani 1 1 d .
C50 C 0.31306(18) 0.6435(3) 0.97105(15) 0.0270(8) Uani 1 1 d .
H50A H 0.3580 0.6605 0.9868 0.041 Uiso 1 1 calc R
H50B H 0.3092 0.5952 0.9478 0.041 Uiso 1 1 calc R
H50C H 0.2974 0.6285 0.9993 0.041 Uiso 1 1 calc R
C51 C 0.20444(17) 0.6843(3) 0.90815(16) 0.0299(9) Uani 1 1 d .
H51A H 0.1869 0.6612 0.9335 0.045 Uiso 1 1 calc R
H51B H 0.2055 0.6407 0.8831 0.045 Uiso 1 1 calc R
H51C H 0.1774 0.7306 0.8887 0.045 Uiso 1 1 calc R
C52 C 0.2706(2) 0.7846(3) 0.97765(15) 0.0315(9) Uani 1 1 d .
H52A H 0.2593 0.7594 1.0060 0.047 Uiso 1 1 calc R
H52B H 0.2385 0.8265 0.9590 0.047 Uiso 1 1 calc R
H52C H 0.3126 0.8113 0.9930 0.047 Uiso 1 1 calc R
C53 C 0.48963(17) 0.5168(2) 0.89383(14) 0.0210(7) Uani 1 1 d .
C54 C 0.4502(2) 0.4503(2) 0.90821(16) 0.0286(9) Uani 1 1 d .
H54A H 0.4786 0.4149 0.9366 0.043 Uiso 1 1 calc R
H54B H 0.4278 0.4160 0.8769 0.043 Uiso 1 1 calc R
H54C H 0.4188 0.4773 0.9204 0.043 Uiso 1 1 calc R
C55 C 0.53982(18) 0.4751(3) 0.87564(16) 0.0284(9) Uani 1 1 d .
H55A H 0.5638 0.5182 0.8650 0.043 Uiso 1 1 calc R
H55B H 0.5183 0.4384 0.8454 0.043 Uiso 1 1 calc R
H55C H 0.5693 0.4422 0.9049 0.043 Uiso 1 1 calc R
C56 C 0.52181(19) 0.5752(3) 0.94017(14) 0.0283(9) Uani 1 1 d .
H56A H 0.4892 0.6027 0.9505 0.043 Uiso 1 1 calc R
H56B H 0.5465 0.6174 0.9296 0.043 Uiso 1 1 calc R
H56C H 0.5506 0.5430 0.9702 0.043 Uiso 1 1 calc R
N4 N 0.37601(13) 0.56899(18) 0.71603(10) 0.0153(6) Uani 1 1 d .
C57 C 0.43978(16) 0.8013(2) 0.73584(14) 0.0195(7) Uani 1 1 d .
O4 O 0.45398(14) 0.87133(17) 0.73582(11) 0.0318(7) Uani 1 1 d .
C58 C 0.47620(16) 0.5275(2) 0.70803(13) 0.0172(7) Uani 1 1 d .
H58A H 0.4847 0.4924 0.6812 0.021 Uiso 1 1 calc R
H58B H 0.5098 0.5156 0.7430 0.021 Uiso 1 1 calc R
C59 C 0.41166(16) 0.5053(2) 0.70963(13) 0.0174(7) Uani 1 1 d .
C60 C 0.38990(17) 0.4239(2) 0.70519(14) 0.0214(7) Uani 1 1 d .
H60 H 0.4159 0.3796 0.7011 0.026 Uiso 1 1 calc R
C61 C 0.33004(18) 0.4071(2) 0.70677(14) 0.0247(8) Uani 1 1 d .
H61 H 0.3150 0.3513 0.7048 0.030 Uiso 1 1 calc R
C62 C 0.29276(17) 0.4727(2) 0.71124(14) 0.0236(8) Uani 1 1 d .
H62 H 0.2512 0.4626 0.7116 0.028 Uiso 1 1 calc R
C63 C 0.31610(16) 0.5536(2) 0.71525(13) 0.0171(7) Uani 1 1 d .
C64 C 0.27767(16) 0.6285(2) 0.71728(14) 0.0201(7) Uani 1 1 d .
H64A H 0.2433 0.6116 0.7300 0.024 Uiso 1 1 calc R
H64B H 0.2571 0.6513 0.6810 0.024 Uiso 1 1 calc R
C65 C 0.56979(16) 0.6543(2) 0.71289(14) 0.0200(7) Uani 1 1 d .
C66 C 0.59704(17) 0.6681(2) 0.77351(15) 0.0240(8) Uani 1 1 d .
H66A H 0.5895 0.6181 0.7913 0.036 Uiso 1 1 calc R
H66B H 0.5758 0.7161 0.7824 0.036 Uiso 1 1 calc R
H66C H 0.6431 0.6787 0.7853 0.036 Uiso 1 1 calc R
C67 C 0.60494(17) 0.5799(3) 0.70049(16) 0.0268(8) Uani 1 1 d .
H67A H 0.5920 0.5738 0.6620 0.040 Uiso 1 1 calc R
H67B H 0.5941 0.5289 0.7154 0.040 Uiso 1 1 calc R
H67C H 0.6512 0.5894 0.7162 0.040 Uiso 1 1 calc R
C68 C 0.58410(18) 0.7351(2) 0.68895(16) 0.0268(8) Uani 1 1 d .
H68A H 0.6300 0.7472 0.7046 0.040 Uiso 1 1 calc R
H68B H 0.5600 0.7813 0.6965 0.040 Uiso 1 1 calc R
H68C H 0.5714 0.7285 0.6505 0.040 Uiso 1 1 calc R
C69 C 0.44506(18) 0.6421(2) 0.61622(13) 0.0215(7) Uani 1 1 d .
C70 C 0.38063(18) 0.5948(2) 0.59776(14) 0.0236(8) Uani 1 1 d .
H70A H 0.3612 0.5962 0.5589 0.035 Uiso 1 1 calc R
H70B H 0.3518 0.6215 0.6129 0.035 Uiso 1 1 calc R
H70C H 0.3880 0.5367 0.6098 0.035 Uiso 1 1 calc R
C71 C 0.43201(19) 0.7335(2) 0.59834(14) 0.0250(8) Uani 1 1 d .
H71A H 0.4726 0.7639 0.6086 0.037 Uiso 1 1 calc R
H71B H 0.4048 0.7593 0.6153 0.037 Uiso 1 1 calc R
H71C H 0.4103 0.7357 0.5597 0.037 Uiso 1 1 calc R
C72 C 0.48570(19) 0.6013(3) 0.58800(15) 0.0271(8) Uani 1 1 d .
H72A H 0.4618 0.6011 0.5496 0.041 Uiso 1 1 calc R
H72B H 0.4959 0.5437 0.6006 0.041 Uiso 1 1 calc R
H72C H 0.5255 0.6329 0.5958 0.041 Uiso 1 1 calc R
C73 C 0.1492(3) 0.6336(4) 0.5557(2) 0.0732(19) Uani 1 1 d .
H73A H 0.1879 0.6597 0.5807 0.110 Uiso 1 1 calc R
H73B H 0.1115 0.6571 0.5608 0.110 Uiso 1 1 calc R
H73C H 0.1465 0.6444 0.5193 0.110 Uiso 1 1 calc R
C74 C 0.1517(3) 0.5405(4) 0.5654(2) 0.0586(15) Uani 1 1 d .
H74A H 0.1125 0.5146 0.5399 0.070 Uiso 1 1 calc R
H74B H 0.1521 0.5300 0.6016 0.070 Uiso 1 1 calc R
C75 C 0.2100(2) 0.4990(3) 0.55983(18) 0.0446(12) Uani 1 1 d .
H75A H 0.2110 0.5130 0.5245 0.054 Uiso 1 1 calc R
H75B H 0.2490 0.5228 0.5869 0.054 Uiso 1 1 calc R
C76 C 0.2118(2) 0.4056(4) 0.56585(19) 0.0486(13) Uani 1 1 d .
H76A H 0.1727 0.3816 0.5391 0.058 Uiso 1 1 calc R
H76B H 0.2116 0.3913 0.6014 0.058 Uiso 1 1 calc R
C77 C 0.2706(3) 0.3657(4) 0.5593(2) 0.0606(15) Uani 1 1 d .
H77A H 0.2699 0.3771 0.5236 0.091 Uiso 1 1 calc R
H77B H 0.2698 0.3053 0.5647 0.091 Uiso 1 1 calc R
H77C H 0.3095 0.3894 0.5856 0.091 Uiso 1 1 calc R
C78 C 0.2961(4) 0.3681(6) 0.9251(3) 0.102(3) Uani 1 1 d .
H78A H 0.2954 0.3840 0.8899 0.153 Uiso 1 1 calc R
H78B H 0.3114 0.4152 0.9496 0.153 Uiso 1 1 calc R
H78C H 0.2529 0.3528 0.9226 0.153 Uiso 1 1 calc R
C79 C 0.3336(5) 0.3058(6) 0.9423(6) 0.197(7) Uani 1 1 d U
H79A H 0.3460 0.3089 0.9813 0.236 Uiso 1 1 calc R
H79B H 0.3725 0.3215 0.9354 0.236 Uiso 1 1 calc R
C80 C 0.3273(3) 0.2198(5) 0.9315(3) 0.088(2) Uani 1 1 d .
H80A H 0.2845 0.2040 0.9311 0.106 Uiso 1 1 calc R
H80B H 0.3256 0.2132 0.8946 0.106 Uiso 1 1 calc R
C81 C 0.3691(4) 0.1591(5) 0.9611(4) 0.098(3) Uani 1 1 d .
H81A H 0.3724 0.1677 0.9982 0.118 Uiso 1 1 calc R
H81B H 0.4115 0.1738 0.9600 0.118 Uiso 1 1 calc R
C82 C 0.3623(4) 0.0687(5) 0.9520(4) 0.110(3) Uani 1 1 d U
H82A H 0.3296 0.0473 0.9648 0.165 Uiso 1 1 calc R
H82B H 0.4032 0.0412 0.9712 0.165 Uiso 1 1 calc R
H82C H 0.3494 0.0573 0.9140 0.165 Uiso 1 1 calc R

loop_
_atom_site_aniso_label
_atom_site_aniso_U_11
_atom_site_aniso_U_22
_atom_site_aniso_U_33
_atom_site_aniso_U_23
_atom_site_aniso_U_13
_atom_site_aniso_U_12
Ru1 0.01207(12) 0.01129(13) 0.01865(12) 0.00131(10) 0.00666(10) 0.00062(10)
Ru2 0.01256(12) 0.01022(12) 0.01670(12) 0.00049(10) 0.00564(10) -0.00122(10)
P1 0.0148(4) 0.0143(4) 0.0187(4) 0.0012(3) 0.0078(3) -0.0013(3)
P2 0.0148(4) 0.0130(4) 0.0184(4) -0.0006(3) 0.0075(3) -0.0019(3)
S1 0.0143(4) 0.0110(4) 0.0192(4) 0.0002(3) 0.0065(3) -0.0007(3)
S2 0.0131(4) 0.0154(4) 0.0187(4) 0.0016(3) 0.0063(3) -0.0019(3)
N1 0.0139(13) 0.0103(13) 0.0167(13) -0.0013(10) 0.0062(10) 0.0008(11)
C1 0.0203(17) 0.0174(18) 0.0240(17) 0.0008(14) 0.0085(14) -0.0015(15)
O1 0.0242(14) 0.0268(15) 0.0432(17) 0.0042(13) 0.0103(12) 0.0135(12)
C2 0.0117(14) 0.0134(16) 0.0191(15) -0.0021(13) 0.0058(12) -0.0010(13)
C3 0.0125(14) 0.0139(16) 0.0163(15) -0.0033(12) 0.0037(12) 0.0005(13)
C4 0.0150(15) 0.0184(17) 0.0170(15) -0.0020(13) 0.0053(13) 0.0019(14)
C5 0.0192(16) 0.0171(17) 0.0184(16) -0.0016(14) 0.0033(13) 0.0068(14)
C6 0.0234(17) 0.0140(17) 0.0207(16) 0.0028(14) 0.0042(14) 0.0040(14)
C7 0.0155(15) 0.0151(16) 0.0185(15) -0.0017(13) 0.0054(13) -0.0019(13)
C8 0.0197(16) 0.0147(16) 0.0176(15) 0.0014(13) 0.0066(13) 0.0003(14)
C9 0.0224(17) 0.0183(18) 0.0209(16) -0.0008(14) 0.0081(14) -0.0089(15)
C10 0.0200(17) 0.029(2) 0.0226(17) -0.0004(15) 0.0069(14) -0.0056(16)
C11 0.0292(19) 0.0175(18) 0.0262(18) -0.0014(15) 0.0117(15) -0.0030(16)
C12 0.036(2) 0.024(2) 0.0285(19) -0.0008(16) 0.0134(17) -0.0145(18)
C13 0.0191(16) 0.027(2) 0.0195(16) -0.0002(15) 0.0108(14) -0.0006(15)
C14 0.0238(18) 0.025(2) 0.0228(17) 0.0006(15) 0.0086(15) -0.0021(16)
C15 0.0186(17) 0.041(3) 0.029(2) -0.0036(18) 0.0130(15) 0.0019(17)
C16 0.032(2) 0.030(2) 0.0199(17) -0.0006(15) 0.0153(16) -0.0044(17)
C17 0.0190(16) 0.0162(17) 0.0231(17) -0.0025(14) 0.0072(14) -0.0048(14)
C18 0.033(2) 0.0178(19) 0.033(2) -0.0081(16) 0.0157(17) -0.0031(16)
C19 0.0249(19) 0.024(2) 0.0226(18) -0.0031(15) 0.0010(15) -0.0065(16)
C20 0.0222(18) 0.0216(19) 0.033(2) -0.0027(16) 0.0105(16) -0.0072(16)
N2 0.0153(13) 0.0125(14) 0.0167(13) 0.0004(11) 0.0049(11) 0.0006(11)
C21 0.0135(15) 0.0170(17) 0.0200(16) -0.0003(13) 0.0064(13) 0.0005(13)
O2 0.0328(15) 0.0163(14) 0.0392(16) 0.0009(12) 0.0144(13) 0.0048(12)
C22 0.0181(16) 0.0116(16) 0.0225(16) -0.0004(13) 0.0094(13) -0.0036(13)
C23 0.0171(15) 0.0126(16) 0.0171(15) 0.0023(13) 0.0049(13) 0.0005(13)
C24 0.0260(18) 0.0124(17) 0.0313(19) 0.0053(15) 0.0117(15) 0.0019(15)
C25 0.029(2) 0.020(2) 0.038(2) 0.0063(17) 0.0121(17) 0.0100(17)
C26 0.0197(17) 0.025(2) 0.034(2) 0.0078(16) 0.0115(16) 0.0072(16)
C27 0.0139(15) 0.0208(18) 0.0174(16) 0.0033(13) 0.0037(13) 0.0033(14)
C28 0.0119(15) 0.0232(19) 0.0223(17) 0.0050(14) 0.0044(13) 0.0004(14)
C29 0.0231(17) 0.0194(18) 0.0181(16) 0.0023(14) 0.0076(14) -0.0037(15)
C30 0.0214(17) 0.030(2) 0.0176(16) 0.0018(15) 0.0030(14) -0.0021(16)
C31 0.031(2) 0.029(2) 0.0209(17) 0.0018(16) 0.0113(16) -0.0060(17)
C32 0.030(2) 0.023(2) 0.0211(17) -0.0048(15) 0.0090(15) -0.0070(16)
C33 0.0147(15) 0.0205(18) 0.0250(17) -0.0017(15) 0.0097(13) -0.0014(14)
C34 0.0176(17) 0.030(2) 0.033(2) 0.0002(17) 0.0139(15) -0.0051(16)
C35 0.0262(19) 0.026(2) 0.035(2) -0.0018(17) 0.0168(17) 0.0051(17)
C36 0.0140(16) 0.041(2) 0.0238(18) 0.0038(17) 0.0066(14) 0.0016(16)
Ru3 0.01349(12) 0.01239(13) 0.02054(13) 0.00015(10) 0.00712(10) -0.00184(10)
Ru4 0.01346(12) 0.01091(13) 0.01771(12) -0.00013(10) 0.00552(10) 0.00019(10)
P3 0.0158(4) 0.0157(4) 0.0196(4) 0.0005(3) 0.0084(3) -0.0005(3)
P4 0.0151(4) 0.0128(4) 0.0199(4) 0.0002(3) 0.0074(3) -0.0002(3)
S3 0.0147(4) 0.0156(4) 0.0197(4) -0.0012(3) 0.0056(3) 0.0014(3)
S4 0.0164(4) 0.0128(4) 0.0192(4) 0.0014(3) 0.0060(3) 0.0004(3)
N3 0.0154(13) 0.0142(14) 0.0170(13) 0.0003(11) 0.0059(11) -0.0006(11)
O3 0.0299(16) 0.0290(17) 0.065(2) -0.0053(15) 0.0146(15) -0.0173(14)
C37 0.0211(17) 0.0193(19) 0.0279(19) -0.0001(15) 0.0073(15) -0.0009(15)
C38 0.0143(15) 0.0159(17) 0.0186(15) 0.0005(13) 0.0068(12) 0.0010(13)
C39 0.0147(15) 0.0174(17) 0.0162(15) 0.0050(13) 0.0059(12) -0.0005(13)
C40 0.0170(16) 0.0220(19) 0.0250(18) 0.0011(15) 0.0089(14) -0.0040(15)
C41 0.0203(17) 0.0212(19) 0.0281(18) -0.0026(15) 0.0079(15) -0.0104(15)
C42 0.0254(18) 0.0185(18) 0.0243(18) -0.0049(14) 0.0092(15) -0.0053(15)
C43 0.0168(16) 0.0184(17) 0.0168(15) 0.0028(13) 0.0056(13) -0.0007(14)
C44 0.0201(16) 0.0162(17) 0.0199(16) -0.0012(13) 0.0088(13) -0.0016(14)
C45 0.0207(17) 0.0177(18) 0.0230(17) 0.0029(14) 0.0090(14) 0.0050(14)
C46 0.0194(17) 0.027(2) 0.0248(18) 0.0027(16) 0.0068(14) 0.0043(16)
C47 0.033(2) 0.028(2) 0.030(2) 0.0024(17) 0.0129(17) 0.0119(18)
C48 0.0281(19) 0.0164(18) 0.0250(18) 0.0014(15) 0.0097(15) 0.0011(15)
C49 0.0196(17) 0.027(2) 0.0224(17) 0.0022(15) 0.0115(14) -0.0002(15)
C50 0.0232(18) 0.034(2) 0.0261(19) 0.0058(17) 0.0120(15) -0.0004(17)
C51 0.0189(18) 0.039(2) 0.034(2) 0.0072(18) 0.0119(16) -0.0050(17)
C52 0.032(2) 0.040(3) 0.027(2) 0.0002(18) 0.0153(17) 0.0026(19)
C53 0.0214(17) 0.0175(18) 0.0243(17) 0.0055(14) 0.0086(14) 0.0045(15)
C54 0.036(2) 0.023(2) 0.030(2) 0.0083(16) 0.0144(17) 0.0031(18)
C55 0.0263(19) 0.029(2) 0.031(2) 0.0066(17) 0.0119(16) 0.0110(17)
C56 0.029(2) 0.029(2) 0.0225(18) 0.0005(16) 0.0033(16) 0.0044(17)
N4 0.0144(13) 0.0140(14) 0.0167(13) 0.0001(11) 0.0049(11) -0.0005(11)
C57 0.0171(16) 0.0191(18) 0.0223(17) -0.0003(14) 0.0074(13) 0.0009(14)
O4 0.0405(17) 0.0161(14) 0.0367(15) -0.0028(12) 0.0114(13) -0.0076(12)
C58 0.0199(16) 0.0123(16) 0.0209(16) 0.0022(13) 0.0090(13) 0.0021(13)
C59 0.0164(16) 0.0166(17) 0.0182(16) -0.0005(13) 0.0053(13) -0.0005(14)
C60 0.0252(18) 0.0149(17) 0.0244(18) -0.0032(14) 0.0092(15) -0.0029(15)
C61 0.0270(19) 0.0174(18) 0.0291(19) -0.0043(15) 0.0095(16) -0.0074(16)
C62 0.0179(17) 0.025(2) 0.0279(19) -0.0033(16) 0.0079(15) -0.0082(15)
C63 0.0146(15) 0.0185(17) 0.0174(15) -0.0034(13) 0.0050(13) -0.0030(13)
C64 0.0154(15) 0.0200(18) 0.0227(17) -0.0025(14) 0.0042(13) -0.0007(14)
C65 0.0155(15) 0.0200(18) 0.0262(18) -0.0008(15) 0.0097(14) -0.0015(14)
C66 0.0207(17) 0.0145(17) 0.035(2) -0.0071(15) 0.0076(15) -0.0100(14)
C67 0.0178(17) 0.030(2) 0.035(2) -0.0005(17) 0.0127(16) 0.0013(16)
C68 0.0255(19) 0.023(2) 0.037(2) 0.0023(17) 0.0174(17) -0.0043(16)
C69 0.0282(19) 0.0156(17) 0.0190(16) 0.0014(14) 0.0067(14) 0.0029(15)
C70 0.0284(19) 0.0204(19) 0.0197(17) -0.0012(14) 0.0061(15) -0.0012(16)
C71 0.032(2) 0.023(2) 0.0193(17) 0.0035(15) 0.0083(15) -0.0009(17)
C72 0.036(2) 0.026(2) 0.0244(18) -0.0020(16) 0.0164(16) 0.0014(17)
C73 0.077(4) 0.087(5) 0.059(4) 0.021(3) 0.028(3) 0.018(4)
C74 0.054(3) 0.083(5) 0.044(3) 0.005(3) 0.025(3) -0.007(3)
C75 0.033(2) 0.065(4) 0.033(2) 0.003(2) 0.0094(19) -0.013(2)
C76 0.040(3) 0.065(4) 0.036(2) -0.003(2) 0.007(2) -0.018(3)
C77 0.054(3) 0.070(4) 0.060(3) -0.007(3) 0.023(3) -0.012(3)
C78 0.108(6) 0.106(7) 0.119(7) -0.037(5) 0.073(6) -0.023(6)
C79 0.138(10) 0.060(6) 0.40(2) 0.090(9) 0.102(12) 0.037(6)
C80 0.064(4) 0.083(6) 0.123(6) -0.012(5) 0.041(4) -0.026(4)
C81 0.106(6) 0.083(6) 0.132(7) 0.021(5) 0.073(6) 0.021(5)
C82 0.138(7) 0.081(6) 0.149(8) -0.064(5) 0.096(6) -0.057(5)

loop_
_atom_type_symbol
_atom_type_description
_atom_type_scat_dispersion_real
_atom_type_scat_dispersion_imag
_atom_type_scat_source
C C .0033 .0016 'International Tables Vol C Tables 4.2.6.8 and 6.1.1.4'
H H .0000 .0000 'International Tables Vol C Tables 4.2.6.8 and 6.1.1.4'
N N .0061 .0033 'International Tables Vol C Tables 4.2.6.8 and 6.1.1.4'
O O .0106 .0060 'International Tables Vol C Tables 4.2.6.8 and 6.1.1.4'
P P .1023 .0942 'International Tables Vol C Tables 4.2.6.8 and 6.1.1.4'
S S .1246 .1234 'International Tables Vol C Tables 4.2.6.8 and 6.1.1.4'
Ru Ru -1.2594 .8363 'International Tables Vol C Tables 4.2.6.8 and 6.1.1.4'

loop_
_geom_angle_atom_site_label_1
_geom_angle_atom_site_label_2
_geom_angle_atom_site_label_3
_geom_angle
C1 Ru1 N1 177.62(13)
C1 Ru1 P1 96.78(11)
N1 Ru1 P1 82.98(8)
C1 Ru1 S1 98.99(11)
N1 Ru1 S1 80.87(8)
P1 Ru1 S1 161.57(3)
C1 Ru1 S2 96.15(11)
N1 Ru1 S2 86.22(7)
P1 Ru1 S2 101.85(3)
S1 Ru1 S2 85.91(3)
C1 Ru1 H1A 87.7(15)
N1 Ru1 H1A 89.9(15)
P1 Ru1 H1A 82.4(15)
S1 Ru1 H1A 88.8(15)
S2 Ru1 H1A 173.8(15)
C21 Ru2 N2 173.39(13)
C21 Ru2 P2 98.08(11)
N2 Ru2 P2 80.10(8)
C21 Ru2 C2 97.60(13)
N2 Ru2 C2 89.00(11)
P2 Ru2 C2 101.43(8)
C21 Ru2 S2 98.74(11)
N2 Ru2 S2 82.12(8)
P2 Ru2 S2 160.73(3)
C2 Ru2 S2 85.58(8)
C21 Ru2 H2A 85.6(17)
N2 Ru2 H2A 88.1(17)
P2 Ru2 H2A 90.0(16)
C2 Ru2 H2A 167.5(16)
S2 Ru2 H2A 82.0(16)
C8 P1 C9 103.25(16)
C8 P1 C13 103.69(15)
C9 P1 C13 109.49(16)
C8 P1 Ru1 98.03(11)
C9 P1 Ru1 120.97(11)
C13 P1 Ru1 117.76(12)
C22 P2 C33 101.18(16)
C22 P2 C29 104.49(16)
C33 P2 C29 108.30(16)
C22 P2 Ru2 99.26(11)
C33 P2 Ru2 125.25(12)
C29 P2 Ru2 114.69(11)
C2 S1 C17 106.61(15)
C2 S1 Ru1 95.65(11)
C17 S1 Ru1 112.90(11)
C28 S2 Ru2 93.95(11)
C28 S2 Ru1 104.85(12)
Ru2 S2 Ru1 110.56(3)
C7 N1 C3 120.8(3)
C7 N1 Ru1 121.0(2)
C3 N1 Ru1 118.2(2)
O1 C1 Ru1 179.6(4)
C3 C2 S1 112.8(2)
C3 C2 Ru2 108.1(2)
S1 C2 Ru2 106.01(14)
C3 C2 H2B 109.9
S1 C2 H2B 109.9
Ru2 C2 H2B 109.9
N1 C3 C4 118.6(3)
N1 C3 C2 118.7(3)
C4 C3 C2 122.7(3)
C5 C4 C3 120.4(3)
C5 C4 H4 119.8
C3 C4 H4 119.8
C4 C5 C6 119.8(3)
C4 C5 H5 120.1
C6 C5 H5 120.1
C7 C6 C5 118.8(3)
C7 C6 H6 120.6
C5 C6 H6 120.6
N1 C7 C6 121.5(3)
N1 C7 C8 115.9(3)
C6 C7 C8 122.5(3)
C7 C8 P1 111.8(2)
C7 C8 H8A 109.3
P1 C8 H8A 109.3
C7 C8 H8B 109.3
P1 C8 H8B 109.3
H8A C8 H8B 107.9
C12 C9 C10 109.1(3)
C12 C9 C11 106.9(3)
C10 C9 C11 108.1(3)
C12 C9 P1 116.1(2)
C10 C9 P1 109.4(3)
C11 C9 P1 106.9(2)
C9 C10 H10A 109.5
C9 C10 H10B 109.5
H10A C10 H10B 109.5
C9 C10 H10C 109.5
H10A C10 H10C 109.5
H10B C10 H10C 109.5
C9 C11 H11A 109.5
C9 C11 H11B 109.5
H11A C11 H11B 109.5
C9 C11 H11C 109.5
H11A C11 H11C 109.5
H11B C11 H11C 109.5
C9 C12 H12A 109.5
C9 C12 H12B 109.5
H12A C12 H12B 109.5
C9 C12 H12C 109.5
H12A C12 H12C 109.5
H12B C12 H12C 109.5
C16 C13 C14 107.1(3)
C16 C13 C15 110.3(3)
C14 C13 C15 107.3(3)
C16 C13 P1 112.0(3)
C14 C13 P1 110.6(2)
C15 C13 P1 109.4(2)
C13 C14 H14A 109.5
C13 C14 H14B 109.5
H14A C14 H14B 109.5
C13 C14 H14C 109.5
H14A C14 H14C 109.5
H14B C14 H14C 109.5
C13 C15 H15A 109.5
C13 C15 H15B 109.5
H15A C15 H15B 109.5
C13 C15 H15C 109.5
H15A C15 H15C 109.5
H15B C15 H15C 109.5
C13 C16 H16A 109.5
C13 C16 H16B 109.5
H16A C16 H16B 109.5
C13 C16 H16C 109.5
H16A C16 H16C 109.5
H16B C16 H16C 109.5
C19 C17 C20 110.9(3)
C19 C17 C18 111.3(3)
C20 C17 C18 110.5(3)
C19 C17 S1 113.1(2)
C20 C17 S1 105.7(2)
C18 C17 S1 105.1(2)
C17 C18 H18A 109.5
C17 C18 H18B 109.5
H18A C18 H18B 109.5
C17 C18 H18C 109.5
H18A C18 H18C 109.5
H18B C18 H18C 109.5
C17 C19 H19A 109.5
C17 C19 H19B 109.5
H19A C19 H19B 109.5
C17 C19 H19C 109.5
H19A C19 H19C 109.5
H19B C19 H19C 109.5
C17 C20 H20A 109.5
C17 C20 H20B 109.5
H20A C20 H20B 109.5
C17 C20 H20C 109.5
H20A C20 H20C 109.5
H20B C20 H20C 109.5
C23 N2 C27 119.7(3)
C23 N2 Ru2 121.0(2)
C27 N2 Ru2 119.1(2)
O2 C21 Ru2 177.5(3)
C23 C22 P2 110.6(2)
C23 C22 H22A 109.5
P2 C22 H22A 109.5
C23 C22 H22B 109.5
P2 C22 H22B 109.5
H22A C22 H22B 108.1
N2 C23 C24 121.3(3)
N2 C23 C22 116.8(3)
C24 C23 C22 121.9(3)
C23 C24 C25 119.3(4)
C23 C24 H24 120.3
C25 C24 H24 120.3
C26 C25 C24 119.1(4)
C26 C25 H25 120.4
C24 C25 H25 120.4
C25 C26 C27 119.6(3)
C25 C26 H26 120.2
C27 C26 H26 120.2
N2 C27 C26 120.8(3)
N2 C27 C28 116.0(3)
C26 C27 C28 123.2(3)
C27 C28 S2 112.4(2)
C27 C28 H28A 109.1
S2 C28 H28A 109.1
C27 C28 H28B 109.1
S2 C28 H28B 109.1
H28A C28 H28B 107.9
C31 C29 C30 107.1(3)
C31 C29 C32 109.0(3)
C30 C29 C32 107.9(3)
C31 C29 P2 115.3(2)
C30 C29 P2 108.0(2)
C32 C29 P2 109.3(2)
C29 C30 H30A 109.5
C29 C30 H30B 109.5
H30A C30 H30B 109.5
C29 C30 H30C 109.5
H30A C30 H30C 109.5
H30B C30 H30C 109.5
C29 C31 H31A 109.5
C29 C31 H31B 109.5
H31A C31 H31B 109.5
C29 C31 H31C 109.5
H31A C31 H31C 109.5
H31B C31 H31C 109.5
C29 C32 H32A 109.5
C29 C32 H32B 109.5
H32A C32 H32B 109.5
C29 C32 H32C 109.5
H32A C32 H32C 109.5
H32B C32 H32C 109.5
C36 C33 C35 107.3(3)
C36 C33 C34 107.4(3)
C35 C33 C34 110.9(3)
C36 C33 P2 106.8(2)
C35 C33 P2 109.9(2)
C34 C33 P2 114.3(3)
C33 C34 H34A 109.5
C33 C34 H34B 109.5
H34A C34 H34B 109.5
C33 C34 H34C 109.5
H34A C34 H34C 109.5
H34B C34 H34C 109.5
C33 C35 H35A 109.5
C33 C35 H35B 109.5
H35A C35 H35B 109.5
C33 C35 H35C 109.5
H35A C35 H35C 109.5
H35B C35 H35C 109.5
C33 C36 H36A 109.5
C33 C36 H36B 109.5
H36A C36 H36B 109.5
C33 C36 H36C 109.5
H36A C36 H36C 109.5
H36B C36 H36C 109.5
C37 Ru3 N3 177.50(14)
C37 Ru3 P3 96.78(12)
N3 Ru3 P3 83.10(8)
C37 Ru3 S4 98.52(12)
N3 Ru3 S4 81.23(8)
P3 Ru3 S4 162.39(3)
C37 Ru3 S3 97.16(12)
N3 Ru3 S3 85.31(8)
P3 Ru3 S3 100.48(3)
S4 Ru3 S3 86.23(3)
C37 Ru3 H3A 90(2)
N3 Ru3 H3A 88(2)
P3 Ru3 H3A 82(2)
S4 Ru3 H3A 89(2)
S3 Ru3 H3A 172(2)
C57 Ru4 N4 171.97(13)
C57 Ru4 P4 98.46(11)
N4 Ru4 P4 80.52(8)
C57 Ru4 C38 97.45(14)
N4 Ru4 C38 90.57(11)
P4 Ru4 C38 99.40(9)
C57 Ru4 S3 98.62(11)
N4 Ru4 S3 81.48(8)
P4 Ru4 S3 161.24(3)
C38 Ru4 S3 86.01(8)
C57 Ru4 H4A 87.1(15)
N4 Ru4 H4A 84.9(15)
P4 Ru4 H4A 87.5(15)
C38 Ru4 H4A 171.0(15)
S3 Ru4 H4A 85.7(15)
C44 P3 C45 103.33(16)
C44 P3 C49 103.55(16)
C45 P3 C49 109.90(16)
C44 P3 Ru3 98.46(11)
C45 P3 Ru3 120.65(12)
C49 P3 Ru3 117.40(13)
C58 P4 C69 104.58(16)
C58 P4 C65 100.98(16)
C69 P4 C65 107.44(16)
C58 P4 Ru4 98.91(11)
C69 P4 Ru4 114.50(12)
C65 P4 Ru4 126.63(12)
C64 S3 Ru4 94.38(12)
C64 S3 Ru3 105.24(12)
Ru4 S3 Ru3 109.86(3)
C38 S4 C53 106.63(16)
C38 S4 Ru3 95.39(11)
C53 S4 Ru3 114.01(12)
C43 N3 C39 121.1(3)
C43 N3 Ru3 121.1(2)
C39 N3 Ru3 117.7(2)
O3 C37 Ru3 179.0(4)
C39 C38 S4 112.9(2)
C39 C38 Ru4 109.3(2)
S4 C38 Ru4 105.42(15)
C39 C38 H38 109.7
S4 C38 H38 109.7
Ru4 C38 H38 109.7
N3 C39 C40 117.7(3)
N3 C39 C38 118.9(3)
C40 C39 C38 123.4(3)
C41 C40 C39 121.1(3)
C41 C40 H40 119.5
C39 C40 H40 119.5
C40 C41 C42 119.8(3)
C40 C41 H41 120.1
C42 C41 H41 120.1
C43 C42 C41 118.5(3)
C43 C42 H42 120.8
C41 C42 H42 120.8
N3 C43 C42 121.8(3)
N3 C43 C44 116.3(3)
C42 C43 C44 121.8(3)
C43 C44 P3 111.8(2)
C43 C44 H44A 109.3
P3 C44 H44A 109.3
C43 C44 H44B 109.3
P3 C44 H44B 109.3
H44A C44 H44B 107.9
C46 C45 C48 109.2(3)
C46 C45 C47 108.4(3)
C48 C45 C47 107.3(3)
C46 C45 P3 109.1(3)
C48 C45 P3 106.8(2)
C47 C45 P3 115.9(2)
C45 C46 H46A 109.5
C45 C46 H46B 109.5
H46A C46 H46B 109.5
C45 C46 H46C 109.5
H46A C46 H46C 109.5
H46B C46 H46C 109.5
C45 C47 H47A 109.5
C45 C47 H47B 109.5
H47A C47 H47B 109.5
C45 C47 H47C 109.5
H47A C47 H47C 109.5
H47B C47 H47C 109.5
C45 C48 H48A 109.5
C45 C48 H48B 109.5
H48A C48 H48B 109.5
C45 C48 H48C 109.5
H48A C48 H48C 109.5
H48B C48 H48C 109.5
C52 C49 C51 109.0(3)
C52 C49 C50 107.5(3)
C51 C49 C50 108.2(3)
C52 C49 P3 113.7(3)
C51 C49 P3 109.1(2)
C50 C49 P3 109.3(2)
C49 C50 H50A 109.5
C49 C50 H50B 109.5
H50A C50 H50B 109.5
C49 C50 H50C 109.5
H50A C50 H50C 109.5
H50B C50 H50C 109.5
C49 C51 H51A 109.5
C49 C51 H51B 109.5
H51A C51 H51B 109.5
C49 C51 H51C 109.5
H51A C51 H51C 109.5
H51B C51 H51C 109.5
C49 C52 H52A 109.5
C49 C52 H52B 109.5
H52A C52 H52B 109.5
C49 C52 H52C 109.5
H52A C52 H52C 109.5
H52B C52 H52C 109.5
C56 C53 C54 111.4(3)
C56 C53 C55 110.4(3)
C54 C53 C55 109.9(3)
C56 C53 S4 113.6(3)
C54 C53 S4 104.8(2)
C55 C53 S4 106.5(2)
C53 C54 H54A 109.5
C53 C54 H54B 109.5
H54A C54 H54B 109.5
C53 C54 H54C 109.5
H54A C54 H54C 109.5
H54B C54 H54C 109.5
C53 C55 H55A 109.5
C53 C55 H55B 109.5
H55A C55 H55B 109.5
C53 C55 H55C 109.5
H55A C55 H55C 109.5
H55B C55 H55C 109.5
C53 C56 H56A 109.5
C53 C56 H56B 109.5
H56A C56 H56B 109.5
C53 C56 H56C 109.5
H56A C56 H56C 109.5
H56B C56 H56C 109.5
C59 N4 C63 119.4(3)
C59 N4 Ru4 120.8(2)
C63 N4 Ru4 119.6(2)
O4 C57 Ru4 176.6(3)
C59 C58 P4 111.3(2)
C59 C58 H58A 109.4
P4 C58 H58A 109.4
C59 C58 H58B 109.4
P4 C58 H58B 109.4
H58A C58 H58B 108.0
N4 C59 C60 121.2(3)
N4 C59 C58 116.6(3)
C60 C59 C58 122.2(3)
C59 C60 C61 119.7(3)
C59 C60 H60 120.1
C61 C60 H60 120.1
C62 C61 C60 118.8(3)
C62 C61 H61 120.6
C60 C61 H61 120.6
C61 C62 C63 119.7(3)
C61 C62 H62 120.1
C63 C62 H62 120.1
N4 C63 C62 120.9(3)
N4 C63 C64 115.8(3)
C62 C63 C64 123.2(3)
C63 C64 S3 112.6(2)
C63 C64 H64A 109.1
S3 C64 H64A 109.1
C63 C64 H64B 109.1
S3 C64 H64B 109.1
H64A C64 H64B 107.8
C67 C65 C68 111.1(3)
C67 C65 C66 107.9(3)
C68 C65 C66 105.4(3)
C67 C65 P4 113.8(2)
C68 C65 P4 110.2(2)
C66 C65 P4 107.9(2)
C65 C66 H66A 109.5
C65 C66 H66B 109.5
H66A C66 H66B 109.5
C65 C66 H66C 109.5
H66A C66 H66C 109.5
H66B C66 H66C 109.5
C65 C67 H67A 109.5
C65 C67 H67B 109.5
H67A C67 H67B 109.5
C65 C67 H67C 109.5
H67A C67 H67C 109.5
H67B C67 H67C 109.5
C65 C68 H68A 109.5
C65 C68 H68B 109.5
H68A C68 H68B 109.5
C65 C68 H68C 109.5
H68A C68 H68C 109.5
H68B C68 H68C 109.5
C72 C69 C71 109.2(3)
C72 C69 C70 106.7(3)
C71 C69 C70 108.5(3)
C72 C69 P4 115.8(3)
C71 C69 P4 108.8(2)
C70 C69 P4 107.7(2)
C69 C70 H70A 109.5
C69 C70 H70B 109.5
H70A C70 H70B 109.5
C69 C70 H70C 109.5
H70A C70 H70C 109.5
H70B C70 H70C 109.5
C69 C71 H71A 109.5
C69 C71 H71B 109.5
H71A C71 H71B 109.5
C69 C71 H71C 109.5
H71A C71 H71C 109.5
H71B C71 H71C 109.5
C69 C72 H72A 109.5
C69 C72 H72B 109.5
H72A C72 H72B 109.5
C69 C72 H72C 109.5
H72A C72 H72C 109.5
H72B C72 H72C 109.5
C74 C73 H73A 109.5
C74 C73 H73B 109.5
H73A C73 H73B 109.5
C74 C73 H73C 109.5
H73A C73 H73C 109.5
H73B C73 H73C 109.5
C73 C74 C75 113.1(5)
C73 C74 H74A 109.0
C75 C74 H74A 109.0
C73 C74 H74B 109.0
C75 C74 H74B 109.0
H74A C74 H74B 107.8
C76 C75 C74 114.4(4)
C76 C75 H75A 108.7
C74 C75 H75A 108.7
C76 C75 H75B 108.7
C74 C75 H75B 108.6
H75A C75 H75B 107.6
C75 C76 C77 113.1(4)
C75 C76 H76A 109.0
C77 C76 H76A 109.0
C75 C76 H76B 109.0
C77 C76 H76B 109.0
H76A C76 H76B 107.8
C76 C77 H77A 109.5
C76 C77 H77B 109.5
H77A C77 H77B 109.5
C76 C77 H77C 109.5
H77A C77 H77C 109.5
H77B C77 H77C 109.5
C79 C78 H78A 109.5
C79 C78 H78B 109.5
H78A C78 H78B 109.5
C79 C78 H78C 109.5
H78A C78 H78C 109.5
H78B C78 H78C 109.5
C78 C79 C80 133.3(12)
C78 C79 H79A 103.9
C80 C79 H79A 103.9
C78 C79 H79B 103.9
C80 C79 H79B 103.9
H79A C79 H79B 105.4
C81 C80 C79 124.8(9)
C81 C80 H80A 106.1
C79 C80 H80A 106.1
C81 C80 H80B 106.1
C79 C80 H80B 106.1
H80A C80 H80B 106.3
C80 C81 C82 126.0(9)
C80 C81 H81A 105.8
C82 C81 H81A 105.8
C80 C81 H81B 105.8
C82 C81 H81B 105.8
H81A C81 H81B 106.2
C81 C82 H82A 109.5
C81 C82 H82B 109.5
H82A C82 H82B 109.5
C81 C82 H82C 109.5
H82A C82 H82C 109.5
H82B C82 H82C 109.5

loop_
_geom_bond_atom_site_label_1
_geom_bond_atom_site_label_2
_geom_bond_distance
Ru1 C1 1.836(4)
Ru1 N1 2.111(3)
Ru1 P1 2.2925(9)
Ru1 S1 2.3805(9)
Ru1 S2 2.5030(9)
Ru1 H1A 1.44(4)
Ru2 C21 1.825(4)
Ru2 N2 2.135(3)
Ru2 P2 2.2986(9)
Ru2 C2 2.361(3)
Ru2 S2 2.4032(9)
Ru2 H2A 1.41(4)
P1 C8 1.853(3)
P1 C9 1.894(4)
P1 C13 1.895(4)
P2 C22 1.852(3)
P2 C33 1.896(3)
P2 C29 1.908(3)
S1 C2 1.792(3)
S1 C17 1.876(3)
S2 C28 1.820(3)
N1 C7 1.359(4)
N1 C3 1.367(4)
C1 O1 1.158(4)
C2 C3 1.453(5)
C2 H2B 1.0000
C3 C4 1.411(5)
C4 C5 1.375(5)
C4 H4 0.9500
C5 C6 1.392(5)
C5 H5 0.9500
C6 C7 1.380(5)
C6 H6 0.9500
C7 C8 1.506(5)
C8 H8A 0.9900
C8 H8B 0.9900
C9 C12 1.539(5)
C9 C10 1.540(5)
C9 C11 1.540(5)
C10 H10A 0.9800
C10 H10B 0.9800
C10 H10C 0.9800
C11 H11A 0.9800
C11 H11B 0.9800
C11 H11C 0.9800
C12 H12A 0.9800
C12 H12B 0.9800
C12 H12C 0.9800
C13 C16 1.536(5)
C13 C14 1.537(5)
C13 C15 1.548(5)
C14 H14A 0.9800
C14 H14B 0.9800
C14 H14C 0.9800
C15 H15A 0.9800
C15 H15B 0.9800
C15 H15C 0.9800
C16 H16A 0.9800
C16 H16B 0.9800
C16 H16C 0.9800
C17 C19 1.522(5)
C17 C20 1.524(5)
C17 C18 1.528(5)
C18 H18A 0.9800
C18 H18B 0.9800
C18 H18C 0.9800
C19 H19A 0.9800
C19 H19B 0.9800
C19 H19C 0.9800
C20 H20A 0.9800
C20 H20B 0.9800
C20 H20C 0.9800
N2 C23 1.348(4)
N2 C27 1.357(4)
C21 O2 1.163(4)
C22 C23 1.509(5)
C22 H22A 0.9900
C22 H22B 0.9900
C23 C24 1.380(5)
C24 C25 1.386(5)
C24 H24 0.9500
C25 C26 1.380(6)
C25 H25 0.9500
C26 C27 1.384(5)
C26 H26 0.9500
C27 C28 1.496(5)
C28 H28A 0.9900
C28 H28B 0.9900
C29 C31 1.533(5)
C29 C30 1.539(5)
C29 C32 1.539(5)
C30 H30A 0.9800
C30 H30B 0.9800
C30 H30C 0.9800
C31 H31A 0.9800
C31 H31B 0.9800
C31 H31C 0.9800
C32 H32A 0.9800
C32 H32B 0.9800
C32 H32C 0.9800
C33 C36 1.533(5)
C33 C35 1.536(5)
C33 C34 1.542(5)
C34 H34A 0.9800
C34 H34B 0.9800
C34 H34C 0.9800
C35 H35A 0.9800
C35 H35B 0.9800
C35 H35C 0.9800
C36 H36A 0.9800
C36 H36B 0.9800
C36 H36C 0.9800
Ru3 C37 1.832(4)
Ru3 N3 2.111(3)
Ru3 P3 2.2897(9)
Ru3 S4 2.3839(9)
Ru3 S3 2.5073(9)
Ru3 H3A 1.46(5)
Ru4 C57 1.820(4)
Ru4 N4 2.142(3)
Ru4 P4 2.3004(9)
Ru4 C38 2.341(3)
Ru4 S3 2.3972(9)
Ru4 H4A 1.45(4)
P3 C44 1.856(3)
P3 C45 1.892(4)
P3 C49 1.893(4)
P4 C58 1.844(3)
P4 C69 1.898(3)
P4 C65 1.901(3)
S3 C64 1.825(4)
S4 C38 1.790(4)
S4 C53 1.865(3)
N3 C43 1.355(4)
N3 C39 1.373(4)
O3 C37 1.155(4)
C38 C39 1.450(5)
C38 H38 1.0000
C39 C40 1.410(5)
C40 C41 1.373(5)
C40 H40 0.9500
C41 C42 1.393(5)
C41 H41 0.9500
C42 C43 1.379(5)
C42 H42 0.9500
C43 C44 1.509(5)
C44 H44A 0.9900
C44 H44B 0.9900
C45 C46 1.531(5)
C45 C48 1.539(5)
C45 C47 1.539(5)
C46 H46A 0.9800
C46 H46B 0.9800
C46 H46C 0.9800
C47 H47A 0.9800
C47 H47B 0.9800
C47 H47C 0.9800
C48 H48A 0.9800
C48 H48B 0.9800
C48 H48C 0.9800
C49 C52 1.538(5)
C49 C51 1.541(5)
C49 C50 1.543(5)
C50 H50A 0.9800
C50 H50B 0.9800
C50 H50C 0.9800
C51 H51A 0.9800
C51 H51B 0.9800
C51 H51C 0.9800
C52 H52A 0.9800
C52 H52B 0.9800
C52 H52C 0.9800
C53 C56 1.519(5)
C53 C54 1.523(5)
C53 C55 1.537(5)
C54 H54A 0.9800
C54 H54B 0.9800
C54 H54C 0.9800
C55 H55A 0.9800
C55 H55B 0.9800
C55 H55C 0.9800
C56 H56A 0.9800
C56 H56B 0.9800
C56 H56C 0.9800
N4 C59 1.346(4)
N4 C63 1.360(4)
C57 O4 1.166(4)
C58 C59 1.507(5)
C58 H58A 0.9900
C58 H58B 0.9900
C59 C60 1.383(5)
C60 C61 1.386(5)
C60 H60 0.9500
C61 C62 1.376(5)
C61 H61 0.9500
C62 C63 1.386(5)
C62 H62 0.9500
C63 C64 1.491(5)
C64 H64A 0.9900
C64 H64B 0.9900
C65 C67 1.532(5)
C65 C68 1.533(5)
C65 C66 1.544(5)
C66 H66A 0.9800
C66 H66B 0.9800
C66 H66C 0.9800
C67 H67A 0.9800
C67 H67B 0.9800
C67 H67C 0.9800
C68 H68A 0.9800
C68 H68B 0.9800
C68 H68C 0.9800
C69 C72 1.534(5)
C69 C71 1.537(5)
C69 C70 1.545(5)
C70 H70A 0.9800
C70 H70B 0.9800
C70 H70C 0.9800
C71 H71A 0.9800
C71 H71B 0.9800
C71 H71C 0.9800
C72 H72A 0.9800
C72 H72B 0.9800
C72 H72C 0.9800
C73 C74 1.512(9)
C73 H73A 0.9800
C73 H73B 0.9800
C73 H73C 0.9800
C74 C75 1.522(7)
C74 H74A 0.9900
C74 H74B 0.9900
C75 C76 1.505(7)
C75 H75A 0.9900
C75 H75B 0.9900
C76 C77 1.532(7)
C76 H76A 0.9900
C76 H76B 0.9900
C77 H77A 0.9800
C77 H77B 0.9800
C77 H77C 0.9800
C78 C79 1.279(11)
C78 H78A 0.9800
C78 H78B 0.9800
C78 H78C 0.9800
C79 C80 1.404(12)
C79 H79A 0.9900
C79 H79B 0.9900
C80 C81 1.386(10)
C80 H80A 0.9900
C80 H80B 0.9900
C81 C82 1.467(10)
C81 H81A 0.9900
C81 H81B 0.9900
C82 H82A 0.9800
C82 H82B 0.9800
C82 H82C 0.9800

loop_
_geom_torsion_atom_site_label_1
_geom_torsion_atom_site_label_2
_geom_torsion_atom_site_label_3
_geom_torsion_atom_site_label_4
_geom_torsion
C1 Ru1 P1 C8 155.33(16)
N1 Ru1 P1 C8 -22.29(13)
S1 Ru1 P1 C8 6.61(16)
S2 Ru1 P1 C8 -106.91(11)
C1 Ru1 P1 C9 -93.90(18)
N1 Ru1 P1 C9 88.48(16)
S1 Ru1 P1 C9 117.38(16)
S2 Ru1 P1 C9 3.86(14)
C1 Ru1 P1 C13 45.19(17)
N1 Ru1 P1 C13 -132.43(14)
S1 Ru1 P1 C13 -103.53(16)
S2 Ru1 P1 C13 142.95(13)
C21 Ru2 P2 C22 158.74(15)
N2 Ru2 P2 C22 -27.69(13)
C2 Ru2 P2 C22 59.25(14)
S2 Ru2 P2 C22 -50.64(15)
C21 Ru2 P2 C33 47.90(18)
N2 Ru2 P2 C33 -138.53(16)
C2 Ru2 P2 C33 -51.59(16)
S2 Ru2 P2 C33 -161.48(15)
C21 Ru2 P2 C29 -90.53(17)
N2 Ru2 P2 C29 83.04(15)
C2 Ru2 P2 C29 169.98(15)
S2 Ru2 P2 C29 60.09(17)
C1 Ru1 S1 C2 154.52(15)
N1 Ru1 S1 C2 -27.88(12)
P1 Ru1 S1 C2 -56.95(15)
S2 Ru1 S1 C2 58.93(10)
C1 Ru1 S1 C17 -94.76(17)
N1 Ru1 S1 C17 82.83(14)
P1 Ru1 S1 C17 53.76(17)
S2 Ru1 S1 C17 169.65(13)
C21 Ru2 S2 C28 147.50(16)
N2 Ru2 S2 C28 -25.87(14)
P2 Ru2 S2 C28 -3.06(16)
C2 Ru2 S2 C28 -115.47(14)
C21 Ru2 S2 Ru1 -105.03(11)
N2 Ru2 S2 Ru1 81.59(8)
P2 Ru2 S2 Ru1 104.41(9)
C2 Ru2 S2 Ru1 -8.01(9)
C1 Ru1 S2 C28 -23.64(16)
N1 Ru1 S2 C28 156.07(14)
P1 Ru1 S2 C28 -121.92(12)
S1 Ru1 S2 C28 74.97(12)
C1 Ru1 S2 Ru2 -123.75(12)
N1 Ru1 S2 Ru2 55.97(8)
P1 Ru1 S2 Ru2 137.98(4)
S1 Ru1 S2 Ru2 -25.13(4)
P1 Ru1 N1 C7 13.0(2)
S1 Ru1 N1 C7 -158.1(2)
S2 Ru1 N1 C7 115.5(2)
P1 Ru1 N1 C3 -167.9(2)
S1 Ru1 N1 C3 21.0(2)
S2 Ru1 N1 C3 -65.4(2)
C17 S1 C2 C3 -78.9(3)
Ru1 S1 C2 C3 37.0(2)
C17 S1 C2 Ru2 162.97(14)
Ru1 S1 C2 Ru2 -81.08(12)
C21 Ru2 C2 C3 31.9(2)
N2 Ru2 C2 C3 -148.6(2)
P2 Ru2 C2 C3 131.7(2)
S2 Ru2 C2 C3 -66.4(2)
C21 Ru2 C2 S1 153.07(17)
N2 Ru2 C2 S1 -27.35(16)
P2 Ru2 C2 S1 -107.04(13)
S2 Ru2 C2 S1 54.82(13)
C7 N1 C3 C4 -2.3(4)
Ru1 N1 C3 C4 178.6(2)
C7 N1 C3 C2 177.4(3)
Ru1 N1 C3 C2 -1.7(4)
S1 C2 C3 N1 -27.7(4)
Ru2 C2 C3 N1 89.2(3)
S1 C2 C3 C4 152.0(3)
Ru2 C2 C3 C4 -91.1(3)
N1 C3 C4 C5 -1.0(5)
C2 C3 C4 C5 179.3(3)
C3 C4 C5 C6 2.4(5)
C4 C5 C6 C7 -0.6(5)
C3 N1 C7 C6 4.2(5)
Ru1 N1 C7 C6 -176.7(2)
C3 N1 C7 C8 -172.6(3)
Ru1 N1 C7 C8 6.5(4)
C5 C6 C7 N1 -2.7(5)
C5 C6 C7 C8 173.8(3)
N1 C7 C8 P1 -28.4(4)
C6 C7 C8 P1 154.9(3)
C9 P1 C8 C7 -91.5(3)
C13 P1 C8 C7 154.3(2)
Ru1 P1 C8 C7 33.1(2)
C8 P1 C9 C12 -70.6(3)
C13 P1 C9 C12 39.4(3)
Ru1 P1 C9 C12 -178.6(2)
C8 P1 C9 C10 165.4(2)
C13 P1 C9 C10 -84.6(3)
Ru1 P1 C9 C10 57.4(3)
C8 P1 C9 C11 48.6(3)
C13 P1 C9 C11 158.5(2)
Ru1 P1 C9 C11 -59.4(3)
C8 P1 C13 C16 37.9(3)
C9 P1 C13 C16 -71.7(3)
Ru1 P1 C13 C16 144.8(2)
C8 P1 C13 C14 -81.4(3)
C9 P1 C13 C14 168.9(2)
Ru1 P1 C13 C14 25.5(3)
C8 P1 C13 C15 160.6(3)
C9 P1 C13 C15 50.9(3)
Ru1 P1 C13 C15 -92.5(3)
C2 S1 C17 C19 50.9(3)
Ru1 S1 C17 C19 -52.9(3)
C2 S1 C17 C20 -70.6(3)
Ru1 S1 C17 C20 -174.4(2)
C2 S1 C17 C18 172.5(2)
Ru1 S1 C17 C18 68.8(2)
P2 Ru2 N2 C23 26.0(2)
C2 Ru2 N2 C23 -75.8(2)
S2 Ru2 N2 C23 -161.5(2)
P2 Ru2 N2 C27 -160.3(2)
C2 Ru2 N2 C27 97.9(2)
S2 Ru2 N2 C27 12.2(2)
C33 P2 C22 C23 161.7(2)
C29 P2 C22 C23 -85.9(3)
Ru2 P2 C22 C23 32.7(2)
C27 N2 C23 C24 -4.1(5)
Ru2 N2 C23 C24 169.6(3)
C27 N2 C23 C22 176.3(3)
Ru2 N2 C23 C22 -10.0(4)
P2 C22 C23 N2 -18.0(4)
P2 C22 C23 C24 162.4(3)
N2 C23 C24 C25 0.9(5)
C22 C23 C24 C25 -179.5(3)
C23 C24 C25 C26 2.2(6)
C24 C25 C26 C27 -2.2(6)
C23 N2 C27 C26 4.0(5)
Ru2 N2 C27 C26 -169.7(3)
C23 N2 C27 C28 -173.7(3)
Ru2 N2 C27 C28 12.6(4)
C25 C26 C27 N2 -0.9(5)
C25 C26 C27 C28 176.7(3)
N2 C27 C28 S2 -39.9(4)
C26 C27 C28 S2 142.4(3)
Ru2 S2 C28 C27 41.3(3)
Ru1 S2 C28 C27 -71.2(3)
C22 P2 C29 C31 -68.4(3)
C33 P2 C29 C31 38.9(3)
Ru2 P2 C29 C31 -175.9(2)
C22 P2 C29 C30 51.3(3)
C33 P2 C29 C30 158.6(2)
Ru2 P2 C29 C30 -56.3(3)
C22 P2 C29 C32 168.4(2)
C33 P2 C29 C32 -84.3(3)
Ru2 P2 C29 C32 60.9(3)
C22 P2 C33 C36 -78.7(3)
C29 P2 C33 C36 171.8(2)
Ru2 P2 C33 C36 31.2(3)
C22 P2 C33 C35 165.3(3)
C29 P2 C33 C35 55.8(3)
Ru2 P2 C33 C35 -84.8(3)
C22 P2 C33 C34 39.9(3)
C29 P2 C33 C34 -69.6(3)
Ru2 P2 C33 C34 149.8(2)
C37 Ru3 P3 C44 156.16(16)
N3 Ru3 P3 C44 -21.32(13)
S4 Ru3 P3 C44 5.98(17)
S3 Ru3 P3 C44 -105.23(11)
C37 Ru3 P3 C45 -92.79(18)
N3 Ru3 P3 C45 89.73(16)
S4 Ru3 P3 C45 117.03(16)
S3 Ru3 P3 C45 5.82(14)
C37 Ru3 P3 C49 46.05(17)
N3 Ru3 P3 C49 -131.44(15)
S4 Ru3 P3 C49 -104.13(16)
S3 Ru3 P3 C49 144.66(13)
C57 Ru4 P4 C58 161.22(15)
N4 Ru4 P4 C58 -26.84(13)
C38 Ru4 P4 C58 62.16(14)
S3 Ru4 P4 C58 -43.37(16)
C57 Ru4 P4 C69 -88.20(17)
N4 Ru4 P4 C69 83.73(15)
C38 Ru4 P4 C69 172.74(15)
S3 Ru4 P4 C69 67.20(17)
C57 Ru4 P4 C65 50.32(18)
N4 Ru4 P4 C65 -137.74(16)
C38 Ru4 P4 C65 -48.74(17)
S3 Ru4 P4 C65 -154.27(16)
C57 Ru4 S3 C64 145.18(16)
N4 Ru4 S3 C64 -26.70(14)
P4 Ru4 S3 C64 -10.21(16)
C38 Ru4 S3 C64 -117.88(14)
C57 Ru4 S3 Ru3 -106.88(11)
N4 Ru4 S3 Ru3 81.24(8)
P4 Ru4 S3 Ru3 97.73(10)
C38 Ru4 S3 Ru3 -9.93(9)
C37 Ru3 S3 C64 -21.03(17)
N3 Ru3 S3 C64 158.59(14)
P3 Ru3 S3 C64 -119.33(12)
S4 Ru3 S3 C64 77.09(12)
C37 Ru3 S3 Ru4 -121.56(12)
N3 Ru3 S3 Ru4 58.06(8)
P3 Ru3 S3 Ru4 140.15(4)
S4 Ru3 S3 Ru4 -23.44(4)
C37 Ru3 S4 C38 154.99(16)
N3 Ru3 S4 C38 -27.53(13)
P3 Ru3 S4 C38 -54.96(16)
S3 Ru3 S4 C38 58.30(11)
C37 Ru3 S4 C53 -94.11(18)
N3 Ru3 S4 C53 83.37(15)
P3 Ru3 S4 C53 55.94(18)
S3 Ru3 S4 C53 169.20(13)
P3 Ru3 N3 C43 12.7(2)
S4 Ru3 N3 C43 -159.2(3)
S3 Ru3 N3 C43 113.9(2)
P3 Ru3 N3 C39 -168.6(2)
S4 Ru3 N3 C39 19.5(2)
S3 Ru3 N3 C39 -67.4(2)
C53 S4 C38 C39 -79.4(3)
Ru3 S4 C38 C39 37.6(2)
C53 S4 C38 Ru4 161.34(15)
Ru3 S4 C38 Ru4 -81.62(12)
C57 Ru4 C38 C39 33.3(3)
N4 Ru4 C38 C39 -146.4(2)
P4 Ru4 C38 C39 133.2(2)
S3 Ru4 C38 C39 -64.9(2)
C57 Ru4 C38 S4 154.83(17)
N4 Ru4 C38 S4 -24.78(16)
P4 Ru4 C38 S4 -105.27(14)
S3 Ru4 C38 S4 56.64(14)
C43 N3 C39 C40 -1.5(5)
Ru3 N3 C39 C40 179.7(2)
C43 N3 C39 C38 179.4(3)
Ru3 N3 C39 C38 0.7(4)
S4 C38 C39 N3 -29.7(4)
Ru4 C38 C39 N3 87.3(3)
S4 C38 C39 C40 151.3(3)
Ru4 C38 C39 C40 -91.7(3)
N3 C39 C40 C41 -0.9(5)
C38 C39 C40 C41 178.2(3)
C39 C40 C41 C42 1.8(5)
C40 C41 C42 C43 -0.3(5)
C39 N3 C43 C42 3.0(5)
Ru3 N3 C43 C42 -178.3(3)
C39 N3 C43 C44 -172.9(3)
Ru3 N3 C43 C44 5.8(4)
C41 C42 C43 N3 -2.1(5)
C41 C42 C43 C44 173.6(3)
N3 C43 C44 P3 -26.7(4)
C42 C43 C44 P3 157.4(3)
C45 P3 C44 C43 -93.1(3)
C49 P3 C44 C43 152.3(3)
Ru3 P3 C44 C43 31.3(3)
C44 P3 C45 C46 164.3(2)
C49 P3 C45 C46 -85.7(3)
Ru3 P3 C45 C46 55.9(3)
C44 P3 C45 C48 46.4(3)
C49 P3 C45 C48 156.4(2)
Ru3 P3 C45 C48 -62.0(3)
C44 P3 C45 C47 -73.0(3)
C49 P3 C45 C47 37.0(3)
Ru3 P3 C45 C47 178.5(2)
C44 P3 C49 C52 47.0(3)
C45 P3 C49 C52 -62.8(3)
Ru3 P3 C49 C52 154.2(2)
C44 P3 C49 C51 168.9(3)
C45 P3 C49 C51 59.1(3)
Ru3 P3 C49 C51 -83.9(3)
C44 P3 C49 C50 -73.0(3)
C45 P3 C49 C50 177.1(3)
Ru3 P3 C49 C50 34.2(3)
C38 S4 C53 C56 52.4(3)
Ru3 S4 C53 C56 -51.5(3)
C38 S4 C53 C54 174.2(2)
Ru3 S4 C53 C54 70.3(3)
C38 S4 C53 C55 -69.3(3)
Ru3 S4 C53 C55 -173.2(2)
P4 Ru4 N4 C59 23.5(2)
C38 Ru4 N4 C59 -75.9(3)
S3 Ru4 N4 C59 -161.8(2)
P4 Ru4 N4 C63 -160.0(2)
C38 Ru4 N4 C63 100.5(2)
S3 Ru4 N4 C63 14.6(2)
C69 P4 C58 C59 -85.0(3)
C65 P4 C58 C59 163.5(2)
Ru4 P4 C58 C59 33.3(2)
C63 N4 C59 C60 -3.6(5)
Ru4 N4 C59 C60 172.8(2)
C63 N4 C59 C58 176.9(3)
Ru4 N4 C59 C58 -6.7(4)
P4 C58 C59 N4 -20.4(4)
P4 C58 C59 C60 160.1(3)
N4 C59 C60 C61 0.7(5)
C58 C59 C60 C61 -179.8(3)
C59 C60 C61 C62 1.8(5)
C60 C61 C62 C63 -1.4(5)
C59 N4 C63 C62 4.0(5)
Ru4 N4 C63 C62 -172.5(3)
C59 N4 C63 C64 -174.2(3)
Ru4 N4 C63 C64 9.3(4)
C61 C62 C63 N4 -1.5(5)
C61 C62 C63 C64 176.6(3)
N4 C63 C64 S3 -37.6(4)
C62 C63 C64 S3 144.3(3)
Ru4 S3 C64 C63 41.2(3)
Ru3 S3 C64 C63 -70.7(3)
C58 P4 C65 C67 38.7(3)
C69 P4 C65 C67 -70.6(3)
Ru4 P4 C65 C67 148.6(2)
C58 P4 C65 C68 164.2(3)
C69 P4 C65 C68 55.0(3)
Ru4 P4 C65 C68 -85.8(3)
C58 P4 C65 C66 -81.2(3)
C69 P4 C65 C66 169.6(2)
Ru4 P4 C65 C66 28.8(3)
C58 P4 C69 C72 -69.1(3)
C65 P4 C69 C72 37.7(3)
Ru4 P4 C69 C72 -176.2(2)
C58 P4 C69 C71 167.5(3)
C65 P4 C69 C71 -85.7(3)
Ru4 P4 C69 C71 60.4(3)
C58 P4 C69 C70 50.2(3)
C65 P4 C69 C70 156.9(2)
Ru4 P4 C69 C70 -57.0(3)
C73 C74 C75 C76 -176.3(5)
C74 C75 C76 C77 179.3(4)
C78 C79 C80 C81 -167.7(13)
C79 C80 C81 C82 177.3(10)
